data_9015297
loop_
_publ_author_name
'Le Meins, J.'
'Hemon-Ribaud A'
'Courbion, G.'

_publ_section_title
;
 Synthesis and crystal structure of two fluorophosphated compounds with
 different infinite sheets: Sr2Ga(HPO4)(PO4)F2 and Sr2Fe2(HPO4)(PO4)2F2
 _cod_database_code 1000486
;
_journal_name_full 'European Journal of Solid State and Inorganic Chemistry'
_journal_page_first 117
_journal_page_last 132
_journal_volume 35
_journal_year 1998
_chemical_formula_sum 'F2 Ga O8 P2 Sr2'
_space_group_IT_number 14
_symmetry_space_group_name_Hall '-P 2yn'
_symmetry_space_group_name_H-M 'P 1 21/n 1'
_cell_angle_alpha 90
_cell_angle_beta 108.02
_cell_angle_gamma 90
_cell_length_a 8.257
_cell_length_b 7.205
_cell_length_c 13.596
_cell_formula_units_Z 4
_cell_volume 769.174
_database_code_amcsd 0012619
_exptl_crystal_density_diffrn 4.084
_cod_duplicate_entry 1000486
_cod_original_formula_sum 'Sr2 Ga P2 O8 F2'
_cod_database_code 9015297
_amcsd_formula_title Sr2Ga(HPO4)(PO4)F2

loop_
_space_group_symop_operation_xyz
x,y,z
1/2+x,1/2-y,1/2+z
1/2-x,1/2+y,1/2-z
-x,-y,-z

loop_
_atom_site_label
_atom_site_fract_x
_atom_site_fract_y
_atom_site_fract_z
Sr1 0.20250 0.17100 0.07730
Sr2 0.21970 0.16870 0.55140
Ga1 0.02050 0.00540 0.29080
P1 0.40710 0.19880 0.36950
P2 0.35570 0.11500 0.84630
O1 0.25950 0.06050 0.35910
O2 0.39930 0.33990 0.45260
O3 -0.00310 0.51020 0.32080
O4 0.31280 0.03060 -0.06380
O5 0.38260 0.29730 0.26500
O6 0.20450 0.11600 0.74600
O7 -0.07730 0.59700 0.09500
O8 -0.05800 0.19500 0.37150
F1 0.44260 0.37140 0.07870
F2 -0.00990 0.16530 0.17850

loop_
_cod_related_entry_id
_cod_related_entry_database
_cod_related_entry_code
1 AMCSD 0012619
